data_7132135
loop_
_publ_author_name
'Horvath, Mikayla L.'
'Jumbelic, Caylee E.'
'Burynski, Rosemarie A.'
'Mistrot, M. Brody'
'Pike, Robert D.'
'Smith, Brian J.'
'Arslan, Hasan'

_publ_section_title
;
 Rapid single crystal growth <i>via</i> guest displacement from host-guest
 complexes.
;
_journal_name_full 'Chemical communications (Cambridge, England)'
_journal_paper_doi 10.1039/d3cc03406b
_journal_year 2023
_chemical_formula_moiety 'C30 H24 N2'
_chemical_formula_sum 'C30 H24 N2'
_chemical_formula_weight 412.51
_chemical_name_systematic (1E,1'E)-1,1'-(anthracene-9,10-diyl)bis(N-p-tolylmethanimine)
_space_group_crystal_system monoclinic
_space_group_IT_number 14
_space_group_name_Hall '-P 2ybc'
_space_group_name_H-M_alt 'P 1 21/c 1'
_atom_sites_solution_hydrogens geom
_audit_creation_method SHELXL-2018/3
_audit_update_record
;
2023-06-27 deposited with the CCDC.	2023-08-22 downloaded from the CCDC.
;
_cell_angle_alpha 90
_cell_angle_beta 102.9840(10)
_cell_angle_gamma 90
_cell_formula_units_Z 2
_cell_length_a 16.2355(7)
_cell_length_b 5.7098(3)
_cell_length_c 11.9788(5)
_cell_measurement_reflns_used 6314
_cell_measurement_temperature 100(2)
_cell_measurement_theta_max 25.99
_cell_measurement_theta_min 2.57
_cell_volume 1082.06(9)
_computing_cell_refinement 'SAINTPLUS (Bruker AXS, 2004)'
_computing_data_collection 'APEX3 (Bruker AXS, 2015)'
_computing_data_reduction SAINTPLUS
_computing_molecular_graphics 'SHELXLE (Hubschle, 2011)'
_computing_publication_material 'Mercury 3.7 (CCDC, 2016)'
_computing_structure_refinement 'SHELXL-2014/5 (Sheldrick, 2014)'
_computing_structure_solution 'SHELXS97 (Sheldrick, 1997)'
_diffrn_ambient_temperature 100(2)
_diffrn_measured_fraction_theta_full 1.000
_diffrn_measured_fraction_theta_max 1.000
_diffrn_measurement_device_type 'Bruker SMART APEX II CCD'
_diffrn_measurement_method '\w and \y'
_diffrn_radiation_monochromator graphite
_diffrn_radiation_source 'fine-focus sealed tube'
_diffrn_radiation_type MoK\a
_diffrn_radiation_wavelength 0.71073
_diffrn_reflns_av_R_equivalents 0.0245
_diffrn_reflns_av_unetI/netI 0.0148
_diffrn_reflns_Laue_measured_fraction_full 1.000
_diffrn_reflns_Laue_measured_fraction_max 1.000
_diffrn_reflns_limit_h_max 19
_diffrn_reflns_limit_h_min -20
_diffrn_reflns_limit_k_max 7
_diffrn_reflns_limit_k_min -7
_diffrn_reflns_limit_l_max 14
_diffrn_reflns_limit_l_min -14
_diffrn_reflns_number 15966
_diffrn_reflns_point_group_measured_fraction_full 1.000
_diffrn_reflns_point_group_measured_fraction_max 1.000
_diffrn_reflns_theta_full 25.242
_diffrn_reflns_theta_max 26.136
_diffrn_reflns_theta_min 1.287
_exptl_absorpt_coefficient_mu 0.074
_exptl_absorpt_correction_T_max 0.9445
_exptl_absorpt_correction_T_min 0.8221
_exptl_absorpt_correction_type numerical
_exptl_absorpt_process_details 'SADABS (Sheldrick, 2004)'
_exptl_crystal_colour orange
_exptl_crystal_density_diffrn 1.266
_exptl_crystal_description plate
_exptl_crystal_F_000 436
_exptl_crystal_recrystallization_method 'Re-crystallisation from solvent: acetonitrile'
_exptl_crystal_size_max 0.490
_exptl_crystal_size_mid 0.386
_exptl_crystal_size_min 0.138
_refine_diff_density_max 0.227
_refine_diff_density_min -0.187
_refine_diff_density_rms 0.039
_refine_ls_extinction_method none
_refine_ls_goodness_of_fit_ref 1.051
_refine_ls_hydrogen_treatment constr
_refine_ls_matrix_type full
_refine_ls_number_parameters 146
_refine_ls_number_reflns 2157
_refine_ls_number_restraints 0
_refine_ls_restrained_S_all 1.051
_refine_ls_R_factor_all 0.0401
_refine_ls_R_factor_gt 0.0350
_refine_ls_shift/su_max 0.000
_refine_ls_shift/su_mean 0.000
_refine_ls_structure_factor_coef Fsqd
_refine_ls_weighting_details 'w=1/[\s^2^(Fo^2^)+(0.0477P)^2^+0.4123P] where P=(Fo^2^+2Fc^2^)/3'
_refine_ls_weighting_scheme calc
_refine_ls_wR_factor_gt 0.0915
_refine_ls_wR_factor_ref 0.0959
_reflns_Friedel_coverage 0.000
_reflns_number_gt 1890
_reflns_number_total 2157
_reflns_threshold_expression 'I > 2\s(I)'
_cod_data_source_file d3cc03406b3.cif
_cod_data_source_block p21onc_a
_cod_original_sg_symbol_H-M 'P 21/c'
_cod_database_code 7132135
_shelx_shelxl_version_number 2018/3
_shelx_space_group_comment
;
The symmetry employed for this shelxl refinement is uniquely defined
by the following loop, which should always be used as a source of
symmetry information in preference to the above space-group names.
They are only intended as comments.
;
_shelx_estimated_absorpt_t_min 0.965
_shelx_estimated_absorpt_t_max 0.990

loop_
_space_group_symop_operation_xyz
'x, y, z'
'-x, y+1/2, -z+1/2'
'-x, -y, -z'
'x, -y-1/2, z-1/2'

loop_
_atom_site_label
_atom_site_type_symbol
_atom_site_fract_x
_atom_site_fract_y
_atom_site_fract_z
_atom_site_U_iso_or_equiv
_atom_site_adp_type
_atom_site_occupancy
_atom_site_site_symmetry_order
_atom_site_calc_flag
_atom_site_refinement_flags_posn
_atom_site_refinement_flags_adp
_atom_site_refinement_flags_occupancy
_atom_site_disorder_assembly
_atom_site_disorder_group
N1 N 0.28979(6) 0.78760(17) 0.52419(8) 0.0171(2) Uani 1 1 d . . . . .
C1 C 0.35914(7) 0.69518(19) 0.51304(9) 0.0151(2) Uani 1 1 d . . . . .
H1 H 0.364587 0.529604 0.511735 0.018 Uiso 1 1 calc R U . . .
C2 C 0.42026(7) 1.03427(19) 0.42336(9) 0.0142(2) Uani 1 1 d . . . . .
C3 C 0.43137(7) 0.84694(19) 0.50211(9) 0.0142(2) Uani 1 1 d . . . . .
C4 C 0.51044(7) 0.80874(19) 0.57795(9) 0.0141(2) Uani 1 1 d . . . . .
C5 C 0.52362(7) 0.6219(2) 0.65991(9) 0.0171(2) Uani 1 1 d . . . . .
H5 H 0.478782 0.516006 0.661524 0.021 Uiso 1 1 calc R U . . .
C6 C 0.59931(7) 0.5933(2) 0.73563(9) 0.0189(3) Uani 1 1 d . . . . .
H6 H 0.607207 0.465226 0.787549 0.023 Uiso 1 1 calc R U . . .
C7 C 0.66640(7) 0.7537(2) 0.73743(9) 0.0187(3) Uani 1 1 d . . . . .
H7 H 0.718094 0.736104 0.792637 0.022 Uiso 1 1 calc R U . . .
C8 C 0.65705(7) 0.9323(2) 0.66054(9) 0.0166(2) Uani 1 1 d . . . . .
H8 H 0.702758 1.037242 0.662461 0.020 Uiso 1 1 calc R U . . .
C9 C 0.22381(7) 0.6396(2) 0.54270(10) 0.0168(2) Uani 1 1 d . . . . .
C10 C 0.18277(7) 0.7087(2) 0.62801(10) 0.0197(3) Uani 1 1 d . . . . .
H10 H 0.197196 0.853044 0.666932 0.024 Uiso 1 1 calc R U . . .
C11 C 0.12100(7) 0.5671(2) 0.65607(10) 0.0221(3) Uani 1 1 d . . . . .
H11 H 0.095153 0.613189 0.716328 0.027 Uiso 1 1 calc R U . . .
C12 C 0.09608(7) 0.3587(2) 0.59774(10) 0.0210(3) Uani 1 1 d . . . . .
C13 C 0.13499(7) 0.2963(2) 0.50930(10) 0.0212(3) Uani 1 1 d . . . . .
H13 H 0.117665 0.157444 0.466804 0.025 Uiso 1 1 calc R U . . .
C14 C 0.19870(7) 0.4334(2) 0.48206(10) 0.0191(3) Uani 1 1 d . . . . .
H14 H 0.224988 0.386685 0.422328 0.023 Uiso 1 1 calc R U . . .
C15 C 0.02829(8) 0.2090(2) 0.63002(12) 0.0280(3) Uani 1 1 d . . . . .
H15A H 0.033048 0.048081 0.603695 0.042 Uiso 1 1 calc R U . . .
H15B H -0.027486 0.271907 0.593870 0.042 Uiso 1 1 calc R U . . .
H15C H 0.035332 0.209847 0.713449 0.042 Uiso 1 1 calc R U . . .

loop_
_atom_site_aniso_label
_atom_site_aniso_U_11
_atom_site_aniso_U_22
_atom_site_aniso_U_33
_atom_site_aniso_U_23
_atom_site_aniso_U_13
_atom_site_aniso_U_12
N1 0.0145(5) 0.0180(5) 0.0192(5) 0.0001(4) 0.0048(4) -0.0024(4)
C1 0.0159(5) 0.0150(5) 0.0140(5) 0.0000(4) 0.0026(4) -0.0017(4)
C2 0.0144(5) 0.0155(5) 0.0137(5) -0.0031(4) 0.0051(4) 0.0002(4)
C3 0.0141(5) 0.0148(5) 0.0148(5) -0.0032(4) 0.0060(4) -0.0011(4)
C4 0.0145(5) 0.0154(5) 0.0138(5) -0.0021(4) 0.0060(4) 0.0003(4)
C5 0.0169(5) 0.0172(6) 0.0187(5) 0.0005(4) 0.0072(4) -0.0011(4)
C6 0.0207(6) 0.0197(6) 0.0173(5) 0.0045(4) 0.0063(4) 0.0032(5)
C7 0.0152(5) 0.0242(6) 0.0159(5) 0.0000(5) 0.0021(4) 0.0025(4)
C8 0.0137(5) 0.0195(6) 0.0171(5) -0.0022(4) 0.0045(4) -0.0016(4)
C9 0.0121(5) 0.0174(6) 0.0204(5) 0.0035(4) 0.0028(4) 0.0005(4)
C10 0.0176(6) 0.0169(6) 0.0254(6) -0.0013(5) 0.0062(5) 0.0010(4)
C11 0.0179(6) 0.0244(6) 0.0266(6) 0.0017(5) 0.0104(5) 0.0025(5)
C12 0.0139(5) 0.0212(6) 0.0280(6) 0.0053(5) 0.0051(5) 0.0001(4)
C13 0.0174(6) 0.0191(6) 0.0263(6) -0.0011(5) 0.0031(5) -0.0030(4)
C14 0.0154(5) 0.0220(6) 0.0202(5) -0.0009(5) 0.0047(4) -0.0012(4)
C15 0.0204(6) 0.0271(7) 0.0390(7) 0.0032(6) 0.0117(5) -0.0044(5)

loop_
_atom_type_symbol
_atom_type_description
_atom_type_scat_dispersion_real
_atom_type_scat_dispersion_imag
_atom_type_scat_source
C C 0.0033 0.0016 'International Tables Vol C Tables 4.2.6.8 and 6.1.1.4'
H H 0.0000 0.0000 'International Tables Vol C Tables 4.2.6.8 and 6.1.1.4'
N N 0.0061 0.0033 'International Tables Vol C Tables 4.2.6.8 and 6.1.1.4'

loop_
_geom_angle_atom_site_label_1
_geom_angle_atom_site_label_2
_geom_angle_atom_site_label_3
_geom_angle
_geom_angle_site_symmetry_1
_geom_angle_site_symmetry_3
_geom_angle_publ_flag
C1 N1 C9 118.95(10) . . ?
N1 C1 C3 119.96(10) . . ?
N1 C1 H1 120.0 . . ?
C3 C1 H1 120.0 . . ?
C3 C2 C8 122.00(10) . 3_676 ?
C3 C2 C4 119.74(10) . 3_676 ?
C8 C2 C4 118.18(10) 3_676 3_676 ?
C2 C3 C4 120.54(10) . . ?
C2 C3 C1 121.05(9) . . ?
C4 C3 C1 118.28(9) . . ?
C3 C4 C5 121.98(10) . . ?
C3 C4 C2 119.71(10) . 3_676 ?
C5 C4 C2 118.27(10) . 3_676 ?
C6 C5 C4 121.24(10) . . ?
C6 C5 H5 119.4 . . ?
C4 C5 H5 119.4 . . ?
C5 C6 C7 120.45(10) . . ?
C5 C6 H6 119.8 . . ?
C7 C6 H6 119.8 . . ?
C8 C7 C6 120.34(10) . . ?
C8 C7 H7 119.8 . . ?
C6 C7 H7 119.8 . . ?
C7 C8 C2 121.44(10) . 3_676 ?
C7 C8 H8 119.3 . . ?
C2 C8 H8 119.3 3_676 . ?
C14 C9 C10 119.20(10) . . ?
C14 C9 N1 124.27(10) . . ?
C10 C9 N1 116.54(10) . . ?
C11 C10 C9 120.17(11) . . ?
C11 C10 H10 119.9 . . ?
C9 C10 H10 119.9 . . ?
C10 C11 C12 121.38(11) . . ?
C10 C11 H11 119.3 . . ?
C12 C11 H11 119.3 . . ?
C11 C12 C13 117.94(11) . . ?
C11 C12 C15 120.07(11) . . ?
C13 C12 C15 121.99(11) . . ?
C14 C13 C12 121.38(11) . . ?
C14 C13 H13 119.3 . . ?
C12 C13 H13 119.3 . . ?
C13 C14 C9 119.85(10) . . ?
C13 C14 H14 120.1 . . ?
C9 C14 H14 120.1 . . ?
C12 C15 H15A 109.5 . . ?
C12 C15 H15B 109.5 . . ?
H15A C15 H15B 109.5 . . ?
C12 C15 H15C 109.5 . . ?
H15A C15 H15C 109.5 . . ?
H15B C15 H15C 109.5 . . ?

loop_
_geom_bond_atom_site_label_1
_geom_bond_atom_site_label_2
_geom_bond_distance
_geom_bond_site_symmetry_2
_geom_bond_publ_flag
N1 C1 1.2774(14) . ?
N1 C9 1.4204(14) . ?
C1 C3 1.4872(14) . ?
C1 H1 0.9500 . ?
C2 C3 1.4108(15) . ?
C2 C8 1.4336(15) 3_676 ?
C2 C4 1.4414(15) 3_676 ?
C3 C4 1.4131(15) . ?
C4 C5 1.4329(16) . ?
C5 C6 1.3633(16) . ?
C5 H5 0.9500 . ?
C6 C7 1.4192(16) . ?
C6 H6 0.9500 . ?
C7 C8 1.3597(16) . ?
C7 H7 0.9500 . ?
C8 H8 0.9500 . ?
C9 C14 1.3951(16) . ?
C9 C10 1.3964(16) . ?
C10 C11 1.3870(16) . ?
C10 H10 0.9500 . ?
C11 C12 1.3932(18) . ?
C11 H11 0.9500 . ?
C12 C13 1.3961(17) . ?
C12 C15 1.5109(16) . ?
C13 C14 1.3934(16) . ?
C13 H13 0.9500 . ?
C14 H14 0.9500 . ?
C15 H15A 0.9800 . ?
C15 H15B 0.9800 . ?
C15 H15C 0.9800 . ?

loop_
_geom_torsion_atom_site_label_1
_geom_torsion_atom_site_label_2
_geom_torsion_atom_site_label_3
_geom_torsion_atom_site_label_4
_geom_torsion
_geom_torsion_site_symmetry_1
_geom_torsion_site_symmetry_2
_geom_torsion_site_symmetry_3
_geom_torsion_site_symmetry_4
_geom_torsion_publ_flag
C9 N1 C1 C3 -175.54(9) . . . . ?
C8 C2 C3 C4 175.20(10) 3_676 . . . ?
C4 C2 C3 C4 -1.46(17) 3_676 . . . ?
C8 C2 C3 C1 -9.02(15) 3_676 . . . ?
C4 C2 C3 C1 174.32(9) 3_676 . . . ?
N1 C1 C3 C2 -49.29(14) . . . . ?
N1 C1 C3 C4 126.59(11) . . . . ?
C2 C3 C4 C5 179.24(10) . . . . ?
C1 C3 C4 C5 3.34(15) . . . . ?
C2 C3 C4 C2 1.46(17) . . . 3_676 ?
C1 C3 C4 C2 -174.43(9) . . . 3_676 ?
C3 C4 C5 C6 -177.26(10) . . . . ?
C2 C4 C5 C6 0.54(16) 3_676 . . . ?
C4 C5 C6 C7 2.05(17) . . . . ?
C5 C6 C7 C8 -2.65(17) . . . . ?
C6 C7 C8 C2 0.57(17) . . . 3_676 ?
C1 N1 C9 C14 -44.68(15) . . . . ?
C1 N1 C9 C10 135.01(11) . . . . ?
C14 C9 C10 C11 3.47(17) . . . . ?
N1 C9 C10 C11 -176.24(10) . . . . ?
C9 C10 C11 C12 -2.46(18) . . . . ?
C10 C11 C12 C13 -0.27(18) . . . . ?
C10 C11 C12 C15 -179.70(11) . . . . ?
C11 C12 C13 C14 1.99(18) . . . . ?
C15 C12 C13 C14 -178.60(11) . . . . ?
C12 C13 C14 C9 -0.96(18) . . . . ?
C10 C9 C14 C13 -1.78(17) . . . . ?
N1 C9 C14 C13 177.91(10) . . . . ?
